data_1554183
loop_
_publ_author_name
'Simonov, Sergey'
'Zorina, Leokadiya'
'Wzietek, Pawel'
'Rodr\'iguez-Fortea, Antonio'
'Canadell, Enric'
'M\'ezi\`ere, C\'ecile'
'Bastien, Guillaume'
'Lemouchi, Cyprien'
'Garcia-Garibay, Miguel A'
'Batail, Patrick'

_publ_section_title
;
 Static Modulation Wave of Arrays of Halogen Interactions Transduced to a
 Hierarchy of Nanoscale Change Stimuli of Crystalline Rotors Dynamics.
;
_journal_issue 6
_journal_name_full 'Nano letters'
_journal_page_first 3780
_journal_page_last 3784
_journal_paper_doi 10.1021/acs.nanolett.8b00956
_journal_volume 18
_journal_year 2018
_chemical_formula_sum 'C28 H20 I2'
_chemical_formula_weight 610.24
_space_group_crystal_system monoclinic
_space_group_IT_number 14
_space_group_name_Hall '-P 2ybc'
_space_group_name_H-M_alt 'P 1 21/c 1'
_atom_sites_solution_hydrogens geom
_atom_sites_solution_primary direct
_atom_sites_solution_secondary difmap
_audit_creation_method SHELXL-2016/6
_cell_angle_alpha 90
_cell_angle_beta 100.321(8)
_cell_angle_gamma 90
_cell_formula_units_Z 14
_cell_length_a 33.802(3)
_cell_length_b 7.3184(9)
_cell_length_c 33.855(5)
_cell_measurement_reflns_used 18566
_cell_measurement_temperature 90(2)
_cell_measurement_theta_max 27.4
_cell_measurement_theta_min 3.8
_cell_volume 8239.4(18)
_computing_cell_refinement 'Dirax/lsq (Duisenberg & Schreurs, 1989-2000)'
_computing_data_collection 'Collect (Nonius BV, 1997-2000)'
_computing_data_reduction 'EvalCCD (Duisenberg & Schreurs 1990-2000)'
_computing_structure_refinement 'SHELXL-2016/6 (Sheldrick, 2016)'
_computing_structure_solution 'Superflip (Palatinus&Chapuis, 2007)'
_diffrn_ambient_temperature 90(2)
_diffrn_measured_fraction_theta_full 0.991
_diffrn_measured_fraction_theta_max 0.987
_diffrn_measurement_device_type KappaCCD
_diffrn_measurement_method '\f- and \w-scans'
_diffrn_radiation_monochromator graphite
_diffrn_radiation_source 'fine-focus sealed tube'
_diffrn_radiation_type MoK\a
_diffrn_radiation_wavelength 0.71073
_diffrn_reflns_av_R_equivalents 0.0878
_diffrn_reflns_av_unetI/netI 0.0791
_diffrn_reflns_Laue_measured_fraction_full 0.991
_diffrn_reflns_Laue_measured_fraction_max 0.987
_diffrn_reflns_limit_h_max 43
_diffrn_reflns_limit_h_min -43
_diffrn_reflns_limit_k_max 9
_diffrn_reflns_limit_k_min -9
_diffrn_reflns_limit_l_max 40
_diffrn_reflns_limit_l_min -43
_diffrn_reflns_number 91717
_diffrn_reflns_point_group_measured_fraction_full 0.991
_diffrn_reflns_point_group_measured_fraction_max 0.987
_diffrn_reflns_theta_full 26.000
_diffrn_reflns_theta_max 27.484
_diffrn_reflns_theta_min 3.707
_exptl_absorpt_coefficient_mu 2.684
_exptl_absorpt_correction_T_max 0.7458
_exptl_absorpt_correction_T_min 0.5636
_exptl_absorpt_correction_type multi-scan
_exptl_absorpt_process_details 'SADABS-2008/1 - Bruker AXS area detector scaling and absorption correction'
_exptl_crystal_colour colorless
_exptl_crystal_density_diffrn 1.722
_exptl_crystal_description needle
_exptl_crystal_F_000 4116
_exptl_crystal_size_max 0.500
_exptl_crystal_size_mid 0.060
_exptl_crystal_size_min 0.050
_refine_diff_density_max 1.497
_refine_diff_density_min -1.252
_refine_diff_density_rms 0.140
_refine_ls_extinction_method none
_refine_ls_goodness_of_fit_ref 0.994
_refine_ls_hydrogen_treatment constr
_refine_ls_matrix_type full
_refine_ls_number_parameters 973
_refine_ls_number_reflns 18664
_refine_ls_number_restraints 42
_refine_ls_restrained_S_all 1.003
_refine_ls_R_factor_all 0.1012
_refine_ls_R_factor_gt 0.0402
_refine_ls_shift/su_max 0.009
_refine_ls_shift/su_mean 0.000
_refine_ls_structure_factor_coef Fsqd
_refine_ls_weighting_details 'w=1/[\s^2^(Fo^2^)+(0.0218P)^2^] where P=(Fo^2^+2Fc^2^)/3'
_refine_ls_weighting_scheme calc
_refine_ls_wR_factor_gt 0.0664
_refine_ls_wR_factor_ref 0.0747
_reflns_Friedel_coverage 0.000
_reflns_number_gt 10831
_reflns_number_total 18664
_reflns_threshold_expression 'I > 2\s(I)'
_cod_data_source_file nl8b00956_si_003.cif
_cod_data_source_block sad1
_cod_original_sg_symbol_H-M 'P 21/c'
_cod_database_code 1554183
_shelx_shelxl_version_number 2016/6
_shelx_space_group_comment
;
The symmetry employed for this shelxl refinement is uniquely defined
by the following loop, which should always be used as a source of
symmetry information in preference to the above space-group names.
They are only intended as comments.
;
_shelx_estimated_absorpt_t_min 0.347
_shelx_estimated_absorpt_t_max 0.877

loop_
_space_group_symop_operation_xyz
'x, y, z'
'-x, y+1/2, -z+1/2'
'-x, -y, -z'
'x, -y-1/2, z-1/2'

loop_
_atom_site_label
_atom_site_type_symbol
_atom_site_fract_x
_atom_site_fract_y
_atom_site_fract_z
_atom_site_U_iso_or_equiv
_atom_site_adp_type
_atom_site_occupancy
_atom_site_site_symmetry_order
_atom_site_calc_flag
_atom_site_refinement_flags_posn
_atom_site_refinement_flags_adp
_atom_site_refinement_flags_occupancy
C1 C 0.42590(12) -0.6781(6) 0.17983(11) 0.0182(10) Uani 1 1 d . . .
C2 C 0.42601(12) -0.5406(6) 0.19843(11) 0.0173(9) Uani 1 1 d . . .
C3 C 0.42586(12) -0.3742(5) 0.22147(11) 0.0149(9) Uani 1 1 d . . .
C4 C 0.46098(12) -0.3176(6) 0.24729(11) 0.0203(10) Uani 1 1 d . . .
H4 H 0.485162 -0.385607 0.249021 0.024 Uiso 1 1 calc R U .
C5 C 0.39065(13) -0.2728(5) 0.21933(12) 0.0181(10) Uani 1 1 d . . .
H5 H 0.366946 -0.309938 0.201640 0.022 Uiso 1 1 calc R U .
C6 C 0.45993(12) -0.1610(5) 0.27024(11) 0.0163(9) Uani 1 1 d . . .
H6 H 0.483717 -0.122320 0.287597 0.020 Uiso 1 1 calc R U .
C7 C 0.38995(11) -0.1189(5) 0.24269(11) 0.0167(9) Uani 1 1 d . . .
H7 H 0.365601 -0.052507 0.241348 0.020 Uiso 1 1 calc R U .
C8 C 0.42479(12) -0.0593(6) 0.26842(11) 0.0166(9) Uani 1 1 d . . .
C9 C 0.42357(12) 0.1004(6) 0.29342(11) 0.0188(9) Uani 1 1 d . . .
C10 C 0.42227(12) 0.2318(5) 0.31432(11) 0.0150(9) Uani 1 1 d . . .
C11 C 0.42192(11) 0.3847(5) 0.34212(11) 0.0146(9) Uani 1 1 d . . .
C12 C 0.46404(11) 0.4707(5) 0.35179(11) 0.0153(9) Uani 1 1 d . . .
H12A H 0.473115 0.503761 0.326491 0.018 Uiso 1 1 calc R U .
H12B H 0.483289 0.380838 0.366200 0.018 Uiso 1 1 calc R U .
C13 C 0.39198(11) 0.5345(5) 0.32410(11) 0.0159(9) Uani 1 1 d . . .
H13A H 0.400797 0.588830 0.300336 0.019 Uiso 1 1 calc R U .
H13B H 0.365047 0.479943 0.315277 0.019 Uiso 1 1 calc R U .
C14 C 0.41035(13) 0.3169(5) 0.38159(11) 0.0218(10) Uani 1 1 d . . .
H14A H 0.382201 0.272860 0.376463 0.026 Uiso 1 1 calc R U .
H14B H 0.427977 0.213896 0.392458 0.026 Uiso 1 1 calc R U .
C15 C 0.46347(12) 0.6431(6) 0.37797(13) 0.0240(10) Uani 1 1 d . . .
H15A H 0.467337 0.753245 0.362116 0.029 Uiso 1 1 calc R U .
H15B H 0.485730 0.637305 0.401327 0.029 Uiso 1 1 calc R U .
C16 C 0.38953(12) 0.6846(6) 0.35549(11) 0.0196(10) Uani 1 1 d . . .
H16A H 0.362826 0.680852 0.363606 0.023 Uiso 1 1 calc R U .
H16B H 0.392829 0.806019 0.343624 0.023 Uiso 1 1 calc R U .
C17 C 0.41487(14) 0.4738(5) 0.41217(12) 0.0241(11) Uani 1 1 d . . .
H17A H 0.390026 0.483764 0.423687 0.029 Uiso 1 1 calc R U .
H17B H 0.437445 0.446660 0.434352 0.029 Uiso 1 1 calc R U .
C18 C 0.42276(11) 0.6555(6) 0.39267(11) 0.0153(9) Uani 1 1 d . . .
C19 C 0.42365(11) 0.8057(6) 0.42145(11) 0.0153(9) Uani 1 1 d . . .
C20 C 0.42545(11) 0.9265(5) 0.44604(11) 0.0130(9) Uani 1 1 d . . .
C21 C 0.42937(11) 1.0778(5) 0.47345(11) 0.0143(9) Uani 1 1 d . . .
C22 C 0.46702(11) 1.1615(5) 0.48521(11) 0.0139(9) Uani 1 1 d . . .
H22 H 0.489673 1.114883 0.475469 0.017 Uiso 1 1 calc R U .
C23 C 0.39651(11) 1.1492(5) 0.48797(10) 0.0138(9) Uani 1 1 d . . .
H23 H 0.370844 1.093598 0.480662 0.017 Uiso 1 1 calc R U .
C24 C 0.47170(11) 1.3097(5) 0.51056(11) 0.0141(9) Uani 1 1 d . . .
H24 H 0.497574 1.362310 0.518663 0.017 Uiso 1 1 calc R U .
C25 C 0.40098(11) 1.3011(5) 0.51307(11) 0.0149(9) Uani 1 1 d . . .
H25 H 0.378286 1.349179 0.522508 0.018 Uiso 1 1 calc R U .
C26 C 0.43857(11) 1.3834(5) 0.52450(11) 0.0136(9) Uani 1 1 d . . .
C27 C 0.44257(12) 1.5476(6) 0.54802(11) 0.0172(9) Uani 1 1 d . . .
C28 C 0.44528(12) 1.6870(6) 0.56661(11) 0.0168(9) Uani 1 1 d . . .
I1 I 0.42742(2) -0.89169(4) 0.14282(2) 0.01962(7) Uani 1 1 d . . .
I2 I 0.44893(2) 1.92613(4) 0.59572(2) 0.02571(8) Uani 1 1 d . . .
C29 C 0.27885(12) -0.6809(6) -0.11971(12) 0.0188(10) Uani 1 1 d . . .
C30 C 0.27904(12) -0.5393(6) -0.10193(12) 0.0155(9) Uani 1 1 d . . .
C31 C 0.28103(12) -0.3730(5) -0.07936(11) 0.0136(9) Uani 1 1 d . . .
C32 C 0.24638(12) -0.2861(5) -0.07215(11) 0.0156(9) Uani 1 1 d . . .
H32 H 0.220747 -0.331398 -0.084319 0.019 Uiso 1 1 calc R U .
C33 C 0.31857(12) -0.2976(5) -0.06273(11) 0.0160(9) Uani 1 1 d . . .
H33 H 0.342436 -0.353161 -0.068137 0.019 Uiso 1 1 calc R U .
C34 C 0.24890(12) -0.1343(5) -0.04744(11) 0.0162(9) Uani 1 1 d . . .
H34 H 0.224977 -0.078980 -0.042110 0.019 Uiso 1 1 calc R U .
C35 C 0.32133(12) -0.1444(6) -0.03870(11) 0.0185(10) Uani 1 1 d . . .
H35 H 0.346990 -0.095045 -0.027896 0.022 Uiso 1 1 calc R U .
C36 C 0.28652(11) -0.0609(5) -0.03010(11) 0.0141(9) Uani 1 1 d . . .
C37 C 0.28856(11) 0.0917(6) -0.00325(11) 0.0176(9) Uani 1 1 d . . .
C38 C 0.28850(12) 0.2142(6) 0.02044(12) 0.0178(10) Uani 1 1 d . . .
C39 C 0.28758(12) 0.3623(6) 0.04993(11) 0.0162(9) Uani 1 1 d . . .
C40 C 0.26211(14) 0.3050(6) 0.08103(13) 0.0298(11) Uani 1 1 d . . .
H40A H 0.275318 0.202113 0.097233 0.036 Uiso 1 1 calc R U .
H40B H 0.235356 0.263250 0.067128 0.036 Uiso 1 1 calc R U .
C41 C 0.26996(16) 0.5357(6) 0.02904(13) 0.0338(12) Uani 1 1 d . . .
H41A H 0.241410 0.514879 0.016956 0.041 Uiso 1 1 calc R U .
H41B H 0.284692 0.567419 0.007209 0.041 Uiso 1 1 calc R U .
C42 C 0.33035(12) 0.4071(7) 0.07237(13) 0.0357(13) Uani 1 1 d . . .
H42A H 0.346341 0.459676 0.053335 0.043 Uiso 1 1 calc R U .
H42B H 0.343761 0.293463 0.083602 0.043 Uiso 1 1 calc R U .
C43 C 0.25706(12) 0.4664(6) 0.10868(12) 0.0240(10) Uani 1 1 d . . .
H43A H 0.263166 0.426028 0.137033 0.029 Uiso 1 1 calc R U .
H43B H 0.228860 0.509649 0.102969 0.029 Uiso 1 1 calc R U .
C44 C 0.27306(15) 0.6951(6) 0.05937(12) 0.0306(12) Uani 1 1 d . . .
H44A H 0.293198 0.784737 0.053581 0.037 Uiso 1 1 calc R U .
H44B H 0.246768 0.757934 0.056642 0.037 Uiso 1 1 calc R U .
C45 C 0.32862(12) 0.5453(6) 0.10684(13) 0.0272(11) Uani 1 1 d . . .
H45A H 0.347988 0.645773 0.105704 0.033 Uiso 1 1 calc R U .
H45B H 0.335960 0.483327 0.133128 0.033 Uiso 1 1 calc R U .
C46 C 0.28536(11) 0.6233(6) 0.10216(11) 0.0144(9) Uani 1 1 d . . .
C47 C 0.28440(12) 0.7715(6) 0.13141(12) 0.0166(9) Uani 1 1 d . . .
C48 C 0.28386(11) 0.8988(6) 0.15356(11) 0.0163(9) Uani 1 1 d . . .
C49 C 0.28455(11) 1.0584(5) 0.17865(11) 0.0128(9) Uani 1 1 d . . .
C50 C 0.25068(11) 1.1181(5) 0.19342(11) 0.0172(9) Uani 1 1 d . . .
H50 H 0.226517 1.049083 0.187983 0.021 Uiso 1 1 calc R U .
C51 C 0.32018(11) 1.1617(5) 0.18785(11) 0.0142(9) Uani 1 1 d . . .
H51 H 0.343404 1.123898 0.177851 0.017 Uiso 1 1 calc R U .
C52 C 0.25201(12) 1.2761(5) 0.21577(11) 0.0158(9) Uani 1 1 d . . .
H52 H 0.228510 1.316386 0.224939 0.019 Uiso 1 1 calc R U .
C53 C 0.32181(12) 1.3169(6) 0.21115(12) 0.0183(10) Uani 1 1 d . . .
H53 H 0.346293 1.382958 0.217777 0.022 Uiso 1 1 calc R U .
C54 C 0.28736(11) 1.3779(5) 0.22515(10) 0.0126(9) Uani 1 1 d . . .
C55 C 0.28810(12) 1.5461(6) 0.24737(11) 0.0164(9) Uani 1 1 d . . .
C56 C 0.28907(12) 1.6870(6) 0.26547(12) 0.0193(10) Uani 1 1 d . . .
I3 I 0.27928(2) -0.90873(4) -0.15232(2) 0.02314(7) Uani 1 1 d . . .
I4 I 0.29055(2) 1.90774(4) 0.29998(2) 0.02870(8) Uani 1 1 d . . .
C57 C 0.15211(13) 1.6771(6) 0.97727(12) 0.0214(10) Uani 1 1 d . . .
C58 C 0.15004(13) 1.5360(6) 0.95924(12) 0.0190(10) Uani 1 1 d . . .
C59 C 0.14699(12) 1.3675(6) 0.93649(11) 0.0165(9) Uani 1 1 d . . .
C60 C 0.18110(13) 1.2920(6) 0.92463(12) 0.0203(10) Uani 1 1 d . . .
H60 H 0.206630 1.347943 0.932725 0.024 Uiso 1 1 calc R U .
C61 C 0.11004(12) 1.2817(6) 0.92557(11) 0.0193(10) Uani 1 1 d . . .
H61 H 0.087012 1.330023 0.934369 0.023 Uiso 1 1 calc R U .
C62 C 0.17767(12) 1.1371(6) 0.90129(11) 0.0174(9) Uani 1 1 d . . .
H62 H 0.200959 1.086804 0.893379 0.021 Uiso 1 1 calc R U .
C63 C 0.10652(12) 1.1257(6) 0.90187(11) 0.0182(9) Uani 1 1 d . . .
H63 H 0.081060 1.068469 0.894347 0.022 Uiso 1 1 calc R U .
C64 C 0.14029(12) 1.0524(6) 0.88900(11) 0.0182(10) Uani 1 1 d . . .
C65 C 0.13751(12) 0.8953(6) 0.86311(11) 0.0188(9) Uani 1 1 d . . .
C66 C 0.13780(12) 0.7693(6) 0.83997(13) 0.0193(10) Uani 1 1 d . . .
C67 C 0.13890(11) 0.6197(6) 0.81111(11) 0.0166(9) Uani 1 1 d . . .
C68 C 0.14063(18) 0.6964(6) 0.77000(12) 0.0412(14) Uani 1 1 d . . .
H68A H 0.163625 0.781655 0.771793 0.049 Uiso 1 1 calc R U .
H68B H 0.115655 0.765207 0.759860 0.049 Uiso 1 1 calc R U .
C69 C 0.17666(14) 0.5030(6) 0.82471(14) 0.0375(13) Uani 1 1 d . . .
H69A H 0.177107 0.457970 0.852365 0.045 Uiso 1 1 calc R U .
H69B H 0.201054 0.577821 0.824683 0.045 Uiso 1 1 calc R U .
C70 C 0.10204(14) 0.4936(7) 0.80865(17) 0.0469(15) Uani 1 1 d . . .
H70A H 0.077038 0.566237 0.801761 0.056 Uiso 1 1 calc R U .
H70B H 0.102193 0.434462 0.834974 0.056 Uiso 1 1 calc R U .
C71 C 0.1454(2) 0.5393(7) 0.74079(15) 0.0570(17) Uani 1 1 d . U .
H71A H 0.124216 0.549390 0.716588 0.068 Uiso 1 1 calc R U .
H71B H 0.171831 0.550132 0.732238 0.068 Uiso 1 1 calc R U .
C72 C 0.17634(16) 0.3396(7) 0.79579(14) 0.0477(16) Uani 1 1 d . . .
H72A H 0.202338 0.334262 0.786249 0.057 Uiso 1 1 calc R U .
H72B H 0.173225 0.224655 0.810353 0.057 Uiso 1 1 calc R U .
C73 C 0.10340(15) 0.3461(8) 0.77609(18) 0.064(2) Uani 1 1 d . . .
H73A H 0.100694 0.223502 0.787700 0.076 Uiso 1 1 calc R U .
H73B H 0.080501 0.364096 0.753720 0.076 Uiso 1 1 calc R U .
C74 C 0.14247(11) 0.3558(6) 0.76011(11) 0.0151(9) Uani 1 1 d . . .
C75 C 0.14382(11) 0.2089(6) 0.73105(11) 0.0142(9) Uani 1 1 d . . .
C76 C 0.14453(11) 0.0895(6) 0.70670(12) 0.0180(9) Uani 1 1 d . . .
C77 C 0.14267(11) -0.0619(5) 0.67897(11) 0.0148(9) Uani 1 1 d . . .
C78 C 0.17764(11) -0.1325(6) 0.66725(11) 0.0168(9) Uani 1 1 d . . .
H78 H 0.202950 -0.076223 0.676408 0.020 Uiso 1 1 calc R U .
C79 C 0.10578(12) -0.1458(5) 0.66446(11) 0.0178(10) Uani 1 1 d . . .
H79 H 0.081995 -0.099242 0.672049 0.021 Uiso 1 1 calc R U .
C80 C 0.17508(12) -0.2835(5) 0.64245(12) 0.0183(9) Uani 1 1 d . . .
H80 H 0.198726 -0.328888 0.634370 0.022 Uiso 1 1 calc R U .
C81 C 0.10337(12) -0.2949(5) 0.63936(11) 0.0171(9) Uani 1 1 d . . .
H81 H 0.077902 -0.347078 0.628939 0.021 Uiso 1 1 calc R U .
C82 C 0.13846(12) -0.3704(6) 0.62905(11) 0.0169(9) Uani 1 1 d . . .
C83 C 0.13673(12) -0.5344(6) 0.60619(12) 0.0194(10) Uani 1 1 d . . .
C84 C 0.13589(13) -0.6769(6) 0.58810(12) 0.0197(10) Uani 1 1 d . . .
I5 I 0.15343(2) 1.89824(4) 1.01213(2) 0.02732(8) Uani 1 1 d . . .
I6 I 0.13612(2) -0.90191(4) 0.55473(2) 0.03011(8) Uani 1 1 d . . .
C85 C -0.01483(13) -0.6739(6) 0.30311(13) 0.0223(10) Uani 1 1 d . . .
C86 C -0.01300(12) -0.5339(6) 0.32145(13) 0.0181(10) Uani 1 1 d . . .
C87 C -0.00972(12) -0.3672(6) 0.34491(11) 0.0180(9) Uani 1 1 d . . .
C88 C -0.04378(12) -0.2921(5) 0.35738(12) 0.0182(10) Uani 1 1 d . . .
H88 H -0.069545 -0.344411 0.348444 0.022 Uiso 1 1 calc R U .
C89 C 0.02765(12) -0.2828(6) 0.35610(12) 0.0197(10) Uani 1 1 d . . .
H89 H 0.050591 -0.330369 0.347023 0.024 Uiso 1 1 calc R U .
C90 C -0.03974(12) -0.1419(6) 0.38268(11) 0.0172(9) Uani 1 1 d . . .
H90 H -0.062642 -0.094757 0.391914 0.021 Uiso 1 1 calc R U .
C91 C 0.03118(12) -0.1286(6) 0.38063(12) 0.0208(10) Uani 1 1 d . . .
H91 H 0.056564 -0.070323 0.387804 0.025 Uiso 1 1 calc R U .
C92 C -0.00207(12) -0.0586(6) 0.39481(11) 0.0167(9) Uani 1 1 d . . .
C93 C 0.00096(12) 0.0943(6) 0.42167(12) 0.0214(10) Uani 1 1 d . . .
C94 C 0.00124(12) 0.2192(6) 0.44549(13) 0.0204(10) Uani 1 1 d . . .
C95 C 0.00076(12) 0.3676(6) 0.47414(12) 0.0190(10) Uani 1 1 d . . .
C96 C -0.0381(3) 0.4856(14) 0.4631(3) 0.037(3) Uani 0.5 1 d . U P
H96A H -0.039928 0.534047 0.435576 0.045 Uiso 0.5 1 calc R U P
H96B H -0.061950 0.407805 0.463663 0.045 Uiso 0.5 1 calc R U P
C97 C 0.0040(4) 0.2993(14) 0.5155(3) 0.046(3) Uani 0.5 1 d . U P
H97A H 0.029846 0.234363 0.523655 0.056 Uiso 0.5 1 calc R U P
H97B H -0.018095 0.211919 0.516961 0.056 Uiso 0.5 1 calc R U P
C98 C 0.0364(3) 0.5143(15) 0.4719(4) 0.050(3) Uani 0.5 1 d . U P
H98A H 0.062855 0.452154 0.477423 0.060 Uiso 0.5 1 calc R U P
H98B H 0.032859 0.568606 0.444757 0.060 Uiso 0.5 1 calc R U P
C99 C -0.0381(3) 0.6455(16) 0.4926(3) 0.049(3) Uani 0.5 1 d . U P
H99A H -0.062716 0.641136 0.504591 0.059 Uiso 0.5 1 calc R U P
H99B H -0.037834 0.762943 0.478140 0.059 Uiso 0.5 1 calc R U P
C100 C 0.0015(5) 0.4615(17) 0.5444(3) 0.069(4) Uani 0.5 1 d . U P
H10A H -0.022494 0.444995 0.557055 0.083 Uiso 0.5 1 calc R U P
H10B H 0.025465 0.458799 0.565989 0.083 Uiso 0.5 1 calc R U P
C101 C 0.0349(4) 0.6657(18) 0.5034(4) 0.062(3) Uani 0.5 1 d . U P
H10C H 0.031741 0.786181 0.489963 0.075 Uiso 0.5 1 calc R U P
H10D H 0.060480 0.666762 0.523007 0.075 Uiso 0.5 1 calc R U P
I7 I -0.01569(2) -0.89698(4) 0.26912(2) 0.02786(8) Uani 1 1 d . . .

loop_
_atom_site_aniso_label
_atom_site_aniso_U_11
_atom_site_aniso_U_22
_atom_site_aniso_U_33
_atom_site_aniso_U_23
_atom_site_aniso_U_13
_atom_site_aniso_U_12
C1 0.019(2) 0.022(3) 0.014(2) 0.004(2) 0.0059(18) 0.0017(19)
C2 0.020(2) 0.021(2) 0.012(2) -0.0017(19) 0.0068(18) -0.0039(19)
C3 0.021(2) 0.012(2) 0.013(2) -0.0018(18) 0.0049(17) 0.0005(18)
C4 0.023(2) 0.019(2) 0.021(2) 0.0042(19) 0.0085(19) -0.0019(19)
C5 0.025(2) 0.014(2) 0.015(2) 0.0005(19) 0.0040(19) -0.0028(19)
C6 0.021(2) 0.015(2) 0.014(2) -0.0053(17) 0.0055(18) -0.0053(18)
C7 0.018(2) 0.014(2) 0.018(2) 0.0081(19) 0.0007(17) 0.0028(19)
C8 0.026(2) 0.014(2) 0.011(2) -0.0036(18) 0.0050(18) -0.0022(19)
C9 0.024(2) 0.016(2) 0.016(2) 0.005(2) 0.0030(18) -0.004(2)
C10 0.019(2) 0.011(2) 0.014(2) 0.0023(18) 0.0007(18) -0.0006(18)
C11 0.021(2) 0.010(2) 0.0130(19) 0.0014(18) 0.0032(17) -0.0013(19)
C12 0.012(2) 0.017(2) 0.017(2) -0.0057(18) 0.0010(17) 0.0006(17)
C13 0.016(2) 0.017(2) 0.015(2) 0.0026(18) 0.0039(17) 0.0009(18)
C14 0.041(3) 0.012(2) 0.012(2) 0.0021(18) 0.005(2) -0.002(2)
C15 0.016(2) 0.026(3) 0.031(2) -0.015(2) 0.0056(19) 0.0004(19)
C16 0.021(2) 0.020(2) 0.017(2) 0.0017(19) 0.0007(18) 0.0016(19)
C17 0.047(3) 0.013(2) 0.014(2) 0.0016(18) 0.011(2) 0.005(2)
C18 0.017(2) 0.017(2) 0.012(2) -0.0070(18) 0.0025(17) 0.0012(18)
C19 0.013(2) 0.016(2) 0.015(2) 0.0072(19) -0.0001(18) 0.0045(18)
C20 0.015(2) 0.012(2) 0.012(2) 0.0022(18) 0.0040(16) 0.0013(18)
C21 0.022(2) 0.013(2) 0.0082(19) 0.0052(18) 0.0030(16) 0.0025(19)
C22 0.014(2) 0.014(2) 0.014(2) 0.0028(17) 0.0057(17) 0.0019(17)
C23 0.016(2) 0.015(2) 0.0110(19) 0.0020(17) 0.0054(17) -0.0018(17)
C24 0.012(2) 0.014(2) 0.016(2) 0.0009(18) 0.0003(17) 0.0021(17)
C25 0.016(2) 0.018(2) 0.012(2) -0.0016(18) 0.0067(17) 0.0042(18)
C26 0.021(2) 0.009(2) 0.0092(19) 0.0038(18) -0.0003(17) -0.0014(19)
C27 0.021(2) 0.020(2) 0.011(2) 0.0029(19) 0.0049(18) -0.0003(19)
C28 0.019(2) 0.018(2) 0.014(2) -0.0019(19) 0.0040(18) -0.0027(19)
I1 0.02028(14) 0.01561(15) 0.02468(15) -0.00766(13) 0.00865(12) 0.00050(13)
I2 0.02950(16) 0.01711(16) 0.02915(16) -0.01070(14) 0.00159(13) 0.00446(14)
C29 0.021(2) 0.015(2) 0.019(2) 0.003(2) 0.0008(19) -0.0001(19)
C30 0.019(2) 0.014(2) 0.014(2) 0.0044(19) 0.0053(18) -0.0001(18)
C31 0.021(2) 0.014(2) 0.0060(19) 0.0037(17) 0.0026(16) 0.0004(18)
C32 0.015(2) 0.018(2) 0.014(2) 0.0013(19) 0.0012(17) -0.0009(18)
C33 0.017(2) 0.021(2) 0.011(2) 0.0023(18) 0.0043(17) 0.0054(19)
C34 0.020(2) 0.016(2) 0.014(2) 0.0016(18) 0.0044(18) 0.0053(18)
C35 0.018(2) 0.025(3) 0.012(2) -0.0008(19) 0.0015(17) 0.0001(19)
C36 0.019(2) 0.014(2) 0.0088(19) 0.0004(18) 0.0037(17) 0.0014(18)
C37 0.017(2) 0.021(3) 0.016(2) 0.004(2) 0.0069(17) -0.003(2)
C38 0.020(2) 0.020(2) 0.014(2) 0.001(2) 0.0059(18) 0.0034(19)
C39 0.022(2) 0.016(2) 0.011(2) 0.0010(18) 0.0052(18) 0.0008(19)
C40 0.048(3) 0.019(3) 0.030(3) -0.009(2) 0.027(2) -0.010(2)
C41 0.061(3) 0.018(3) 0.021(2) 0.001(2) 0.002(2) 0.009(2)
C42 0.021(2) 0.048(3) 0.039(3) -0.026(3) 0.005(2) 0.006(2)
C43 0.024(2) 0.024(3) 0.026(2) -0.002(2) 0.010(2) 0.000(2)
C44 0.058(3) 0.014(3) 0.019(2) 0.002(2) 0.005(2) 0.007(2)
C45 0.018(2) 0.031(3) 0.032(3) -0.012(2) 0.005(2) 0.001(2)
C46 0.016(2) 0.016(2) 0.012(2) -0.0007(18) 0.0045(16) 0.0032(18)
C47 0.017(2) 0.016(2) 0.018(2) 0.0090(19) 0.0047(18) 0.0034(19)
C48 0.017(2) 0.018(2) 0.013(2) 0.001(2) 0.0019(17) 0.004(2)
C49 0.018(2) 0.009(2) 0.011(2) 0.0028(17) 0.0017(17) 0.0057(17)
C50 0.017(2) 0.015(2) 0.019(2) -0.0007(19) 0.0017(17) -0.0026(19)
C51 0.015(2) 0.016(2) 0.014(2) 0.0055(18) 0.0061(17) 0.0054(17)
C52 0.019(2) 0.018(2) 0.014(2) 0.0002(18) 0.0110(18) 0.0034(19)
C53 0.012(2) 0.018(2) 0.024(2) 0.0035(19) 0.0026(18) -0.0010(18)
C54 0.019(2) 0.011(2) 0.0081(19) 0.0016(18) 0.0035(16) 0.0034(18)
C55 0.024(2) 0.016(2) 0.011(2) 0.0051(18) 0.0068(18) 0.0022(19)
C56 0.021(2) 0.020(3) 0.016(2) -0.001(2) 0.0033(19) 0.002(2)
I3 0.02044(14) 0.02026(17) 0.02876(15) -0.01004(14) 0.00452(12) 0.00390(14)
I4 0.03186(16) 0.02410(18) 0.02617(16) -0.01203(15) -0.00556(13) 0.01200(15)
C57 0.032(3) 0.020(3) 0.015(2) 0.000(2) 0.012(2) -0.001(2)
C58 0.027(2) 0.015(2) 0.017(2) 0.0045(19) 0.0084(19) -0.002(2)
C59 0.025(2) 0.011(2) 0.015(2) 0.0062(18) 0.0080(18) 0.0041(19)
C60 0.023(2) 0.020(2) 0.020(2) 0.001(2) 0.0085(19) -0.001(2)
C61 0.019(2) 0.019(2) 0.019(2) 0.002(2) 0.0046(19) 0.0037(19)
C62 0.017(2) 0.014(2) 0.023(2) 0.0037(19) 0.0079(18) 0.0026(18)
C63 0.016(2) 0.020(2) 0.020(2) -0.004(2) 0.0061(18) -0.0041(19)
C64 0.026(2) 0.016(2) 0.013(2) 0.0026(19) 0.0029(18) -0.0008(19)
C65 0.021(2) 0.018(2) 0.018(2) -0.004(2) 0.0073(18) -0.001(2)
C66 0.017(2) 0.014(2) 0.027(3) 0.000(2) 0.003(2) 0.0032(19)
C67 0.016(2) 0.017(2) 0.018(2) 0.000(2) 0.0062(17) 0.0050(19)
C68 0.091(4) 0.018(3) 0.018(2) 0.002(2) 0.020(3) 0.014(3)
C69 0.036(3) 0.031(3) 0.037(3) -0.014(2) -0.013(2) 0.018(2)
C70 0.035(3) 0.042(3) 0.073(4) -0.031(3) 0.035(3) -0.015(3)
C71 0.117(5) 0.026(3) 0.034(3) 0.009(2) 0.030(3) 0.014(3)
C72 0.051(3) 0.042(3) 0.040(3) -0.021(3) -0.019(3) 0.026(3)
C73 0.042(3) 0.067(4) 0.092(4) -0.064(4) 0.040(3) -0.031(3)
C74 0.013(2) 0.020(2) 0.013(2) -0.0012(18) 0.0018(17) -0.0006(18)
C75 0.013(2) 0.015(2) 0.015(2) -0.0010(19) 0.0032(18) 0.0007(18)
C76 0.018(2) 0.016(2) 0.021(2) -0.001(2) 0.0045(18) 0.000(2)
C77 0.019(2) 0.013(2) 0.013(2) 0.0021(18) 0.0049(17) -0.0010(18)
C78 0.016(2) 0.020(2) 0.014(2) 0.0014(19) 0.0024(17) -0.0024(18)
C79 0.020(2) 0.016(2) 0.020(2) 0.0031(19) 0.0089(19) 0.0042(18)
C80 0.020(2) 0.016(2) 0.021(2) 0.0001(19) 0.0087(19) 0.0044(19)
C81 0.021(2) 0.013(2) 0.018(2) 0.0040(19) 0.0030(18) -0.0026(18)
C82 0.025(2) 0.013(2) 0.013(2) 0.0033(18) 0.0055(18) -0.0009(19)
C83 0.022(2) 0.018(3) 0.020(2) 0.006(2) 0.0087(19) 0.0014(19)
C84 0.029(2) 0.017(2) 0.015(2) 0.0018(19) 0.0108(19) 0.003(2)
I5 0.03057(15) 0.02106(17) 0.03137(16) -0.01172(15) 0.00837(13) 0.00143(15)
I6 0.03395(17) 0.02184(17) 0.03516(17) -0.01423(15) 0.00787(14) 0.00191(15)
C85 0.025(2) 0.020(3) 0.025(2) -0.002(2) 0.012(2) 0.000(2)
C86 0.020(2) 0.010(2) 0.025(2) 0.0051(19) 0.0066(19) 0.0025(18)
C87 0.025(2) 0.015(2) 0.014(2) 0.0061(18) 0.0043(18) 0.0023(19)
C88 0.020(2) 0.013(2) 0.023(2) 0.0023(19) 0.0076(19) -0.0022(19)
C89 0.019(2) 0.024(3) 0.018(2) 0.004(2) 0.0081(19) 0.004(2)
C90 0.021(2) 0.013(2) 0.020(2) -0.0005(18) 0.0098(18) 0.0057(18)
C91 0.019(2) 0.021(2) 0.024(2) -0.003(2) 0.0089(19) -0.0044(19)
C92 0.020(2) 0.014(2) 0.016(2) 0.0019(19) 0.0044(18) 0.0014(18)
C93 0.018(2) 0.024(3) 0.023(2) 0.004(2) 0.0047(19) 0.002(2)
C94 0.019(2) 0.020(3) 0.023(2) 0.001(2) 0.003(2) 0.002(2)
C95 0.022(2) 0.019(2) 0.016(2) -0.0012(19) 0.0038(19) 0.006(2)
C96 0.037(4) 0.035(5) 0.037(4) -0.026(4) -0.002(4) 0.014(4)
C97 0.081(6) 0.030(5) 0.025(5) -0.003(4) 0.004(5) 0.002(5)
C98 0.050(5) 0.044(5) 0.064(6) -0.030(5) 0.031(5) -0.018(4)
C99 0.040(5) 0.047(5) 0.054(5) -0.030(5) -0.007(4) 0.022(4)
C100 0.114(7) 0.051(6) 0.043(5) -0.006(5) 0.016(5) 0.008(5)
C101 0.058(6) 0.061(6) 0.077(6) -0.038(5) 0.035(5) -0.024(5)
I7 0.02980(16) 0.02230(17) 0.03297(17) -0.01054(15) 0.00959(14) 0.00312(14)

loop_
_atom_type_symbol
_atom_type_description
_atom_type_scat_dispersion_real
_atom_type_scat_dispersion_imag
_atom_type_scat_source
C C 0.0033 0.0016 'International Tables Vol C Tables 4.2.6.8 and 6.1.1.4'
H H 0.0000 0.0000 'International Tables Vol C Tables 4.2.6.8 and 6.1.1.4'
I I -0.4742 1.8119 'International Tables Vol C Tables 4.2.6.8 and 6.1.1.4'

loop_
_geom_angle_atom_site_label_1
_geom_angle_atom_site_label_2
_geom_angle_atom_site_label_3
_geom_angle
_geom_angle_site_symmetry_1
_geom_angle_site_symmetry_3
C2 C1 I1 172.9(3) . .
C1 C2 C3 179.3(5) . .
C5 C3 C4 119.6(4) . .
C5 C3 C2 120.4(4) . .
C4 C3 C2 120.0(4) . .
C6 C4 C3 119.2(4) . .
C6 C4 H4 120.4 . .
C3 C4 H4 120.4 . .
C7 C5 C3 120.5(4) . .
C7 C5 H5 119.8 . .
C3 C5 H5 119.8 . .
C4 C6 C8 121.5(4) . .
C4 C6 H6 119.2 . .
C8 C6 H6 119.2 . .
C5 C7 C8 120.8(4) . .
C5 C7 H7 119.6 . .
C8 C7 H7 119.6 . .
C6 C8 C7 118.4(4) . .
C6 C8 C9 121.2(4) . .
C7 C8 C9 120.3(4) . .
C10 C9 C8 179.3(5) . .
C9 C10 C11 176.2(4) . .
C10 C11 C12 109.6(3) . .
C10 C11 C14 110.1(3) . .
C12 C11 C14 108.5(3) . .
C10 C11 C13 111.7(3) . .
C12 C11 C13 108.1(3) . .
C14 C11 C13 108.8(3) . .
C11 C12 C15 110.5(3) . .
C11 C12 H12A 109.5 . .
C15 C12 H12A 109.5 . .
C11 C12 H12B 109.5 . .
C15 C12 H12B 109.5 . .
H12A C12 H12B 108.1 . .
C16 C13 C11 110.3(3) . .
C16 C13 H13A 109.6 . .
C11 C13 H13A 109.6 . .
C16 C13 H13B 109.6 . .
C11 C13 H13B 109.6 . .
H13A C13 H13B 108.1 . .
C17 C14 C11 109.5(3) . .
C17 C14 H14A 109.8 . .
C11 C14 H14A 109.8 . .
C17 C14 H14B 109.8 . .
C11 C14 H14B 109.8 . .
H14A C14 H14B 108.2 . .
C12 C15 C18 109.6(3) . .
C12 C15 H15A 109.7 . .
C18 C15 H15A 109.7 . .
C12 C15 H15B 109.7 . .
C18 C15 H15B 109.7 . .
H15A C15 H15B 108.2 . .
C13 C16 C18 110.1(3) . .
C13 C16 H16A 109.6 . .
C18 C16 H16A 109.6 . .
C13 C16 H16B 109.6 . .
C18 C16 H16B 109.6 . .
H16A C16 H16B 108.2 . .
C18 C17 C14 111.3(3) . .
C18 C17 H17A 109.4 . .
C14 C17 H17A 109.4 . .
C18 C17 H17B 109.4 . .
C14 C17 H17B 109.4 . .
H17A C17 H17B 108.0 . .
C19 C18 C17 110.5(3) . .
C19 C18 C16 111.3(3) . .
C17 C18 C16 108.3(3) . .
C19 C18 C15 110.1(3) . .
C17 C18 C15 108.8(3) . .
C16 C18 C15 107.7(3) . .
C20 C19 C18 177.7(4) . .
C19 C20 C21 175.7(4) . .
C23 C21 C22 118.4(4) . .
C23 C21 C20 122.0(4) . .
C22 C21 C20 119.6(4) . .
C24 C22 C21 121.2(4) . .
C24 C22 H22 119.4 . .
C21 C22 H22 119.4 . .
C25 C23 C21 120.6(4) . .
C25 C23 H23 119.7 . .
C21 C23 H23 119.7 . .
C22 C24 C26 120.4(4) . .
C22 C24 H24 119.8 . .
C26 C24 H24 119.8 . .
C23 C25 C26 120.5(4) . .
C23 C25 H25 119.7 . .
C26 C25 H25 119.7 . .
C25 C26 C24 118.9(4) . .
C25 C26 C27 120.4(4) . .
C24 C26 C27 120.6(4) . .
C28 C27 C26 178.0(4) . .
C27 C28 I2 177.7(4) . .
C30 C29 I3 176.5(4) . .
C29 C30 C31 177.2(5) . .
C32 C31 C33 118.6(4) . .
C32 C31 C30 121.4(4) . .
C33 C31 C30 120.0(4) . .
C34 C32 C31 120.7(4) . .
C34 C32 H32 119.7 . .
C31 C32 H32 119.7 . .
C35 C33 C31 121.1(4) . .
C35 C33 H33 119.5 . .
C31 C33 H33 119.5 . .
C32 C34 C36 120.7(4) . .
C32 C34 H34 119.6 . .
C36 C34 H34 119.6 . .
C33 C35 C36 120.4(4) . .
C33 C35 H35 119.8 . .
C36 C35 H35 119.8 . .
C35 C36 C34 118.5(4) . .
C35 C36 C37 121.6(4) . .
C34 C36 C37 119.9(4) . .
C38 C37 C36 175.8(4) . .
C37 C38 C39 178.5(5) . .
C38 C39 C41 110.6(3) . .
C38 C39 C40 110.2(3) . .
C41 C39 C40 109.0(4) . .
C38 C39 C42 110.9(3) . .
C41 C39 C42 107.8(4) . .
C40 C39 C42 108.2(3) . .
C39 C40 C43 110.2(3) . .
C39 C40 H40A 109.6 . .
C43 C40 H40A 109.6 . .
C39 C40 H40B 109.6 . .
C43 C40 H40B 109.6 . .
H40A C40 H40B 108.1 . .
C39 C41 C44 110.3(3) . .
C39 C41 H41A 109.6 . .
C44 C41 H41A 109.6 . .
C39 C41 H41B 109.6 . .
C44 C41 H41B 109.6 . .
H41A C41 H41B 108.1 . .
C39 C42 C45 110.5(3) . .
C39 C42 H42A 109.6 . .
C45 C42 H42A 109.6 . .
C39 C42 H42B 109.6 . .
C45 C42 H42B 109.6 . .
H42A C42 H42B 108.1 . .
C40 C43 C46 110.3(3) . .
C40 C43 H43A 109.6 . .
C46 C43 H43A 109.6 . .
C40 C43 H43B 109.6 . .
C46 C43 H43B 109.6 . .
H43A C43 H43B 108.1 . .
C46 C44 C41 110.2(3) . .
C46 C44 H44A 109.6 . .
C41 C44 H44A 109.6 . .
C46 C44 H44B 109.6 . .
C41 C44 H44B 109.6 . .
H44A C44 H44B 108.1 . .
C42 C45 C46 108.9(3) . .
C42 C45 H45A 109.9 . .
C46 C45 H45A 109.9 . .
C42 C45 H45B 109.9 . .
C46 C45 H45B 109.9 . .
H45A C45 H45B 108.3 . .
C47 C46 C44 110.4(3) . .
C47 C46 C43 111.4(3) . .
C44 C46 C43 108.8(3) . .
C47 C46 C45 109.7(3) . .
C44 C46 C45 108.4(3) . .
C43 C46 C45 108.1(3) . .
C48 C47 C46 176.4(4) . .
C47 C48 C49 176.5(4) . .
C50 C49 C51 118.4(4) . .
C50 C49 C48 122.4(4) . .
C51 C49 C48 119.2(3) . .
C52 C50 C49 120.7(4) . .
C52 C50 H50 119.7 . .
C49 C50 H50 119.7 . .
C53 C51 C49 120.9(4) . .
C53 C51 H51 119.5 . .
C49 C51 H51 119.5 . .
C50 C52 C54 121.0(4) . .
C50 C52 H52 119.5 . .
C54 C52 H52 119.5 . .
C51 C53 C54 120.3(4) . .
C51 C53 H53 119.9 . .
C54 C53 H53 119.9 . .
C52 C54 C53 118.8(4) . .
C52 C54 C55 120.6(4) . .
C53 C54 C55 120.6(4) . .
C56 C55 C54 179.0(5) . .
C55 C56 I4 174.8(4) . .
C58 C57 I5 173.8(4) . .
C57 C58 C59 178.5(5) . .
C61 C59 C60 119.6(4) . .
C61 C59 C58 120.1(4) . .
C60 C59 C58 120.3(4) . .
C62 C60 C59 120.1(4) . .
C62 C60 H60 120.0 . .
C59 C60 H60 120.0 . .
C59 C61 C63 120.4(4) . .
C59 C61 H61 119.8 . .
C63 C61 H61 119.8 . .
C60 C62 C64 120.9(4) . .
C60 C62 H62 119.5 . .
C64 C62 H62 119.5 . .
C61 C63 C64 120.3(4) . .
C61 C63 H63 119.8 . .
C64 C63 H63 119.8 . .
C63 C64 C62 118.7(4) . .
C63 C64 C65 121.9(4) . .
C62 C64 C65 119.4(4) . .
C66 C65 C64 174.5(4) . .
C65 C66 C67 178.2(5) . .
C66 C67 C68 110.1(4) . .
C66 C67 C69 109.5(3) . .
C68 C67 C69 108.4(4) . .
C66 C67 C70 111.4(3) . .
C68 C67 C70 109.7(4) . .
C69 C67 C70 107.7(4) . .
C67 C68 C71 109.8(4) . .
C67 C68 H68A 109.7 . .
C71 C68 H68A 109.7 . .
C67 C68 H68B 109.7 . .
C71 C68 H68B 109.7 . .
H68A C68 H68B 108.2 . .
C67 C69 C72 109.2(4) . .
C67 C69 H69A 109.8 . .
C72 C69 H69A 109.8 . .
C67 C69 H69B 109.8 . .
C72 C69 H69B 109.8 . .
H69A C69 H69B 108.3 . .
C67 C70 C73 109.2(4) . .
C67 C70 H70A 109.8 . .
C73 C70 H70A 109.8 . .
C67 C70 H70B 109.8 . .
C73 C70 H70B 109.8 . .
H70A C70 H70B 108.3 . .
C74 C71 C68 111.3(4) . .
C74 C71 H71A 109.4 . .
C68 C71 H71A 109.4 . .
C74 C71 H71B 109.4 . .
C68 C71 H71B 109.4 . .
H71A C71 H71B 108.0 . .
C74 C72 C69 111.4(4) . .
C74 C72 H72A 109.4 . .
C69 C72 H72A 109.4 . .
C74 C72 H72B 109.4 . .
C69 C72 H72B 109.4 . .
H72A C72 H72B 108.0 . .
C74 C73 C70 111.1(4) . .
C74 C73 H73A 109.4 . .
C70 C73 H73A 109.4 . .
C74 C73 H73B 109.4 . .
C70 C73 H73B 109.4 . .
H73A C73 H73B 108.0 . .
C75 C74 C71 110.6(3) . .
C75 C74 C72 111.7(3) . .
C71 C74 C72 108.5(4) . .
C75 C74 C73 109.9(3) . .
C71 C74 C73 109.1(4) . .
C72 C74 C73 107.1(4) . .
C76 C75 C74 179.0(5) . .
C75 C76 C77 175.0(4) . .
C79 C77 C78 118.7(4) . .
C79 C77 C76 119.8(4) . .
C78 C77 C76 121.5(4) . .
C80 C78 C77 120.0(4) . .
C80 C78 H78 120.0 . .
C77 C78 H78 120.0 . .
C81 C79 C77 121.0(4) . .
C81 C79 H79 119.5 . .
C77 C79 H79 119.5 . .
C78 C80 C82 121.2(4) . .
C78 C80 H80 119.4 . .
C82 C80 H80 119.4 . .
C79 C81 C82 120.3(4) . .
C79 C81 H81 119.8 . .
C82 C81 H81 119.8 . .
C80 C82 C81 118.6(4) . .
C80 C82 C83 120.6(4) . .
C81 C82 C83 120.7(4) . .
C84 C83 C82 177.5(5) . .
C83 C84 I6 175.5(4) . .
C86 C85 I7 175.2(4) . .
C85 C86 C87 177.8(5) . .
C89 C87 C88 119.7(4) . .
C89 C87 C86 119.8(4) . .
C88 C87 C86 120.5(4) . .
C90 C88 C87 120.0(4) . .
C90 C88 H88 120.0 . .
C87 C88 H88 120.0 . .
C91 C89 C87 119.8(4) . .
C91 C89 H89 120.1 . .
C87 C89 H89 120.1 . .
C88 C90 C92 120.6(4) . .
C88 C90 H90 119.7 . .
C92 C90 H90 119.7 . .
C89 C91 C92 120.9(4) . .
C89 C91 H91 119.5 . .
C92 C91 H91 119.5 . .
C91 C92 C90 118.9(4) . .
C91 C92 C93 122.3(4) . .
C90 C92 C93 118.8(4) . .
C94 C93 C92 175.4(4) . .
C93 C94 C95 178.8(5) . .
C100 C95 C94 112.0(6) 3_566 .
C94 C95 C97 111.9(5) . .
C100 C95 C99 110.9(8) 3_566 3_566
C94 C95 C99 109.6(5) . 3_566
C100 C95 C101 112.0(9) 3_566 3_566
C94 C95 C101 108.1(5) . 3_566
C99 C95 C101 103.9(7) 3_566 3_566
C94 C95 C96 111.3(4) . .
C97 C95 C96 109.3(7) . .
C94 C95 C98 111.4(5) . .
C97 C95 C98 109.8(7) . .
C96 C95 C98 102.9(7) . .
C99 C96 C95 111.4(7) . .
C99 C96 H96A 109.4 . .
C95 C96 H96A 109.4 . .
C99 C96 H96B 109.4 . .
C95 C96 H96B 109.4 . .
H96A C96 H96B 108.0 . .
C95 C97 C100 109.7(8) . .
C95 C97 H97A 109.7 . .
C100 C97 H97A 109.7 . .
C95 C97 H97B 109.7 . .
C100 C97 H97B 109.7 . .
H97A C97 H97B 108.2 . .
C101 C98 C95 109.0(7) . .
C101 C98 H98A 109.9 . .
C95 C98 H98A 109.9 . .
C101 C98 H98B 109.9 . .
C95 C98 H98B 109.9 . .
H98A C98 H98B 108.3 . .
C96 C99 C95 109.4(7) . 3_566
C96 C99 H99A 109.8 . .
C95 C99 H99A 109.8 3_566 .
C96 C99 H99B 109.8 . .
C95 C99 H99B 109.8 3_566 .
H99A C99 H99B 108.2 . .
C95 C100 C97 114.1(9) 3_566 .
C95 C100 H10A 108.7 3_566 .
C97 C100 H10A 108.7 . .
C95 C100 H10B 108.7 3_566 .
C97 C100 H10B 108.7 . .
H10A C100 H10B 107.6 . .
C98 C101 C95 110.4(8) . 3_566
C98 C101 H10C 109.6 . .
C95 C101 H10C 109.6 3_566 .
C98 C101 H10D 109.6 . .
C95 C101 H10D 109.6 3_566 .
H10C C101 H10D 108.1 . .

loop_
_geom_bond_atom_site_label_1
_geom_bond_atom_site_label_2
_geom_bond_distance
_geom_bond_site_symmetry_2
C1 C2 1.187(5) .
C1 I1 2.010(4) .
C2 C3 1.447(5) .
C3 C5 1.393(5) .
C3 C4 1.405(5) .
C4 C6 1.388(5) .
C4 H4 0.9500 .
C5 C7 1.378(5) .
C5 H5 0.9500 .
C6 C8 1.393(5) .
C6 H6 0.9500 .
C7 C8 1.403(5) .
C7 H7 0.9500 .
C8 C9 1.448(5) .
C9 C10 1.199(5) .
C10 C11 1.464(5) .
C11 C12 1.538(5) .
C11 C14 1.540(5) .
C11 C13 1.542(5) .
C12 C15 1.544(5) .
C12 H12A 0.9900 .
C12 H12B 0.9900 .
C13 C16 1.541(5) .
C13 H13A 0.9900 .
C13 H13B 0.9900 .
C14 C17 1.535(5) .
C14 H14A 0.9900 .
C14 H14B 0.9900 .
C15 C18 1.548(5) .
C15 H15A 0.9900 .
C15 H15B 0.9900 .
C16 C18 1.544(5) .
C16 H16A 0.9900 .
C16 H16B 0.9900 .
C17 C18 1.529(5) .
C17 H17A 0.9900 .
C17 H17B 0.9900 .
C18 C19 1.466(5) .
C19 C20 1.209(5) .
C20 C21 1.435(5) .
C21 C23 1.394(5) .
C21 C22 1.404(5) .
C22 C24 1.374(5) .
C22 H22 0.9500 .
C23 C25 1.391(5) .
C23 H23 0.9500 .
C24 C26 1.399(5) .
C24 H24 0.9500 .
C25 C26 1.397(5) .
C25 H25 0.9500 .
C26 C27 1.434(5) .
C27 C28 1.193(5) .
C28 I2 2.001(4) .
C29 C30 1.197(5) .
C29 I3 2.001(4) .
C30 C31 1.433(5) .
C31 C32 1.392(5) .
C31 C33 1.405(5) .
C32 C34 1.384(5) .
C32 H32 0.9500 .
C33 C35 1.379(5) .
C33 H33 0.9500 .
C34 C36 1.408(5) .
C34 H34 0.9500 .
C35 C36 1.402(5) .
C35 H35 0.9500 .
C36 C37 1.434(5) .
C37 C38 1.203(5) .
C38 C39 1.478(5) .
C39 C41 1.521(5) .
C39 C40 1.533(5) .
C39 C42 1.543(5) .
C40 C43 1.535(5) .
C40 H40A 0.9900 .
C40 H40B 0.9900 .
C41 C44 1.546(6) .
C41 H41A 0.9900 .
C41 H41B 0.9900 .
C42 C45 1.553(5) .
C42 H42A 0.9900 .
C42 H42B 0.9900 .
C43 C46 1.536(5) .
C43 H43A 0.9900 .
C43 H43B 0.9900 .
C44 C46 1.527(5) .
C44 H44A 0.9900 .
C44 H44B 0.9900 .
C45 C46 1.551(5) .
C45 H45A 0.9900 .
C45 H45B 0.9900 .
C46 C47 1.473(5) .
C47 C48 1.198(5) .
C48 C49 1.442(5) .
C49 C50 1.399(5) .
C49 C51 1.409(5) .
C50 C52 1.378(5) .
C50 H50 0.9500 .
C51 C53 1.378(5) .
C51 H51 0.9500 .
C52 C54 1.395(5) .
C52 H52 0.9500 .
C53 C54 1.406(5) .
C53 H53 0.9500 .
C54 C55 1.441(5) .
C55 C56 1.197(5) .
C56 I4 1.989(4) .
C57 C58 1.195(6) .
C57 I5 1.999(4) .
C58 C59 1.448(6) .
C59 C61 1.388(5) .
C59 C60 1.401(5) .
C60 C62 1.375(5) .
C60 H60 0.9500 .
C61 C63 1.388(5) .
C61 H61 0.9500 .
C62 C64 1.402(5) .
C62 H62 0.9500 .
C63 C64 1.400(5) .
C63 H63 0.9500 .
C64 C65 1.438(5) .
C65 C66 1.211(5) .
C66 C67 1.472(5) .
C67 C68 1.512(5) .
C67 C69 1.536(5) .
C67 C70 1.541(6) .
C68 C71 1.544(6) .
C68 H68A 0.9900 .
C68 H68B 0.9900 .
C69 C72 1.544(6) .
C69 H69A 0.9900 .
C69 H69B 0.9900 .
C70 C73 1.550(6) .
C70 H70A 0.9900 .
C70 H70B 0.9900 .
C71 C74 1.505(6) .
C71 H71A 0.9900 .
C71 H71B 0.9900 .
C72 C74 1.513(5) .
C72 H72A 0.9900 .
C72 H72B 0.9900 .
C73 C74 1.516(6) .
C73 H73A 0.9900 .
C73 H73B 0.9900 .
C74 C75 1.463(5) .
C75 C76 1.204(5) .
C76 C77 1.446(5) .
C77 C79 1.398(5) .
C77 C78 1.411(5) .
C78 C80 1.381(5) .
C78 H78 0.9500 .
C79 C81 1.376(5) .
C79 H79 0.9500 .
C80 C82 1.393(5) .
C80 H80 0.9500 .
C81 C82 1.408(5) .
C81 H81 0.9500 .
C82 C83 1.424(6) .
C83 C84 1.207(6) .
C84 I6 1.998(4) .
C85 C86 1.194(6) .
C85 I7 1.994(4) .
C86 C87 1.449(6) .
C87 C89 1.396(5) .
C87 C88 1.407(5) .
C88 C90 1.385(5) .
C88 H88 0.9500 .
C89 C91 1.394(5) .
C89 H89 0.9500 .
C90 C92 1.405(5) .
C90 H90 0.9500 .
C91 C92 1.396(5) .
C91 H91 0.9500 .
C92 C93 1.434(6) .
C93 C94 1.218(6) .
C94 C95 1.458(6) .
C95 C100 1.395(12) 3_566
C95 C97 1.474(10) .
C95 C99 1.536(10) 3_566
C95 C101 1.555(11) 3_566
C95 C96 1.560(10) .
C95 C98 1.626(10) .
C96 C99 1.538(12) .
C96 H96A 0.9900 .
C96 H96B 0.9900 .
C97 C100 1.549(14) .
C97 H97A 0.9900 .
C97 H97B 0.9900 .
C98 C101 1.545(13) .
C98 H98A 0.9900 .
C98 H98B 0.9900 .
C99 H99A 0.9900 .
C99 H99B 0.9900 .
C100 H10A 0.9900 .
C100 H10B 0.9900 .
C101 H10C 0.9900 .
C101 H10D 0.9900 .
